data_4078413
loop_
_publ_author_name
'Roberts, Courtney C.'
'Barnett, Brandon R.'
'Green, David B.'
'Fritsch, Joseph M.'

_publ_section_title
;
 Synthesis and Structures of Tridentate Ketoiminate Zinc Complexes That
 Act Asl-Lactide Ring-Opening Polymerization Catalysts
;
_journal_issue 11
_journal_name_full Organometallics
_journal_page_first 4133
_journal_paper_doi 10.1021/om200865w
_journal_volume 31
_journal_year 2012
_chemical_formula_moiety 'C34 H38 N2 O2 Zn, C H2 Cl2'
_chemical_formula_sum 'C35 H40 Cl2 N2 O2 Zn'
_chemical_formula_weight 656.96
_chemical_name_systematic
; 
 ? 
;
_space_group_IT_number 2
_symmetry_cell_setting triclinic
_symmetry_space_group_name_Hall '-P 1'
_symmetry_space_group_name_H-M 'P -1'
_atom_sites_solution_hydrogens geom
_atom_sites_solution_primary direct
_atom_sites_solution_secondary difmap
_audit_creation_method SHELXL-97
_cell_angle_alpha 102.805(4)
_cell_angle_beta 93.256(3)
_cell_angle_gamma 94.205(4)
_cell_formula_units_Z 4
_cell_length_a 13.190(5)
_cell_length_b 15.909(6)
_cell_length_c 16.342(6)
_cell_measurement_reflns_used 4913
_cell_measurement_temperature 100(2)
_cell_measurement_theta_max 30.29
_cell_measurement_theta_min 3.68
_cell_volume 3325(2)
_computing_cell_refinement 'Bruker SAINT'
_computing_data_collection 'Bruker APEX2'
_computing_data_reduction 'Bruker SAINT'
_computing_molecular_graphics 'Bruker SHELXTL'
_computing_publication_material 'Bruker SHELXTL'
_computing_structure_refinement 'SHELXL-97 (Sheldrick, 2008)'
_computing_structure_solution 'SHELXS-97 (Sheldrick, 2008)'
_diffrn_ambient_temperature 100(2)
_diffrn_measured_fraction_theta_full 0.990
_diffrn_measured_fraction_theta_max 0.931
_diffrn_measurement_device_type 'Bruker APEX-II CCD'
_diffrn_measurement_method '\f and \w scans'
_diffrn_radiation_monochromator graphite
_diffrn_radiation_source 'fine-focus sealed tube'
_diffrn_radiation_type MoK\a
_diffrn_radiation_wavelength 0.71073
_diffrn_reflns_av_R_equivalents 0.0000
_diffrn_reflns_av_sigmaI/netI 0.0720
_diffrn_reflns_limit_h_max 18
_diffrn_reflns_limit_h_min -18
_diffrn_reflns_limit_k_max 22
_diffrn_reflns_limit_k_min -22
_diffrn_reflns_limit_l_max 23
_diffrn_reflns_limit_l_min 0
_diffrn_reflns_number 33117
_diffrn_reflns_theta_full 25.00
_diffrn_reflns_theta_max 30.53
_diffrn_reflns_theta_min 3.53
_exptl_absorpt_coefficient_mu 0.932
_exptl_absorpt_correction_T_max 0.9126
_exptl_absorpt_correction_T_min 0.7640
_exptl_absorpt_correction_type multi-scan
_exptl_absorpt_process_details 'twinabs (Bruker)'
_exptl_crystal_colour yellow
_exptl_crystal_density_diffrn 1.312
_exptl_crystal_density_method 'not measured'
_exptl_crystal_description 'cut block'
_exptl_crystal_F_000 1376
_exptl_crystal_size_max 0.25
_exptl_crystal_size_mid 0.20
_exptl_crystal_size_min 0.10
_refine_diff_density_max 0.698
_refine_diff_density_min -0.565
_refine_diff_density_rms 0.087
_refine_ls_extinction_method none
_refine_ls_goodness_of_fit_ref 1.033
_refine_ls_hydrogen_treatment constr
_refine_ls_matrix_type full
_refine_ls_number_parameters 774
_refine_ls_number_reflns 33117
_refine_ls_number_restraints 0
_refine_ls_restrained_S_all 1.033
_refine_ls_R_factor_all 0.0777
_refine_ls_R_factor_gt 0.0485
_refine_ls_shift/su_max 0.007
_refine_ls_shift/su_mean 0.000
_refine_ls_structure_factor_coef Fsqd
_refine_ls_weighting_details 'calc w=1/[\s^2^(Fo^2^)+(0.0472P)^2^+0.3726P] where P=(Fo^2^+2Fc^2^)/3'
_refine_ls_weighting_scheme calc
_refine_ls_wR_factor_gt 0.1043
_refine_ls_wR_factor_ref 0.1150
_reflns_number_gt 23686
_reflns_number_total 33117
_reflns_threshold_expression >2sigma(I)
_cod_data_source_file om200865w_si_002.cif
_cod_data_source_block 4b
_cod_depositor_comments
;
The following automatic conversions were performed:

'_symmetry_cell_setting' value 'Triclinic' changed to 'triclinic'
according to /home/saulius/struct/CIF-dictionaries/cif_core.dic
dictionary named 'cif_core.dic' version 2.4.1 from 2010-06-29.

Automatic conversion script
Id: cif_fix_values 1891 2012-01-12 08:04:46Z andrius 
;
_cod_original_cell_volume 3326(2)
_cod_original_sg_symbol_H-M P-1
_cod_database_code 4078413

loop_
_symmetry_equiv_pos_as_xyz
'x, y, z'
'-x, -y, -z'

loop_
_atom_site_label
_atom_site_type_symbol
_atom_site_fract_x
_atom_site_fract_y
_atom_site_fract_z
_atom_site_U_iso_or_equiv
_atom_site_adp_type
_atom_site_occupancy
_atom_site_symmetry_multiplicity
_atom_site_calc_flag
_atom_site_refinement_flags
C1S C 0.23658(15) 0.96073(14) 0.90602(13) 0.0266(5) Uani 1 1 d .
H1S1 H 0.2301 0.9209 0.9446 0.032 Uiso 1 1 calc R
H1S2 H 0.2905 1.0074 0.9312 0.032 Uiso 1 1 calc R
Cl1 Cl 0.12000(4) 1.00599(4) 0.89473(4) 0.03475(13) Uani 1 1 d .
Cl2 Cl 0.27190(5) 0.90370(4) 0.80800(4) 0.04190(15) Uani 1 1 d .
C2S C 0.73410(18) 0.56720(14) 0.61699(14) 0.0331(5) Uani 1 1 d .
H2S1 H 0.6853 0.5554 0.5667 0.040 Uiso 1 1 calc R
H2S2 H 0.7911 0.6075 0.6080 0.040 Uiso 1 1 calc R
Cl3 Cl 0.67254(4) 0.61614(4) 0.70646(3) 0.03272(12) Uani 1 1 d .
Cl4 Cl 0.78156(6) 0.46967(4) 0.62942(4) 0.05218(18) Uani 1 1 d .
Zn1 Zn 0.101586(15) 0.204127(14) 0.501325(13) 0.01443(5) Uani 1 1 d .
O1 O 0.10819(10) 0.18712(9) 0.38071(8) 0.0225(3) Uani 1 1 d .
O2 O 0.21361(9) 0.27559(8) 0.56264(8) 0.0160(3) Uani 1 1 d .
N1 N -0.04833(10) 0.22051(9) 0.50137(9) 0.0132(3) Uani 1 1 d .
N2 N 0.05599(11) 0.11888(10) 0.57638(9) 0.0144(3) Uani 1 1 d .
C1 C 0.03779(15) 0.21104(13) 0.33528(12) 0.0206(4) Uani 1 1 d .
C2 C -0.05775(14) 0.23402(12) 0.35838(12) 0.0198(4) Uani 1 1 d .
H2 H -0.0983 0.2539 0.3178 0.024 Uiso 1 1 calc R
C3 C -0.10289(14) 0.23172(12) 0.43481(12) 0.0189(4) Uani 1 1 d .
C4 C -0.08542(13) 0.20641(12) 0.57648(12) 0.0175(4) Uani 1 1 d .
C5 C -0.16421(14) 0.24362(13) 0.61941(13) 0.0223(4) Uani 1 1 d .
H5 H -0.2004 0.2843 0.5976 0.027 Uiso 1 1 calc R
C6 C -0.19177(15) 0.22230(13) 0.69489(13) 0.0249(4) Uani 1 1 d .
H6 H -0.2454 0.2498 0.7234 0.030 Uiso 1 1 calc R
C7 C -0.14334(15) 0.16319(13) 0.72791(12) 0.0242(4) Uani 1 1 d .
H7 H -0.1649 0.1479 0.7776 0.029 Uiso 1 1 calc R
C8 C -0.06067(14) 0.12488(12) 0.68743(11) 0.0185(4) Uani 1 1 d .
C9 C -0.02882(13) 0.14912(12) 0.61390(11) 0.0159(4) Uani 1 1 d .
C10 C -0.00752(15) 0.06070(13) 0.71499(12) 0.0236(4) Uani 1 1 d .
H10 H -0.0274 0.0413 0.7631 0.028 Uiso 1 1 calc R
C11 C 0.07188(15) 0.02659(13) 0.67305(12) 0.0221(4) Uani 1 1 d .
H11 H 0.1049 -0.0186 0.6900 0.027 Uiso 1 1 calc R
C12 C 0.10472(14) 0.05893(12) 0.60418(11) 0.0170(4) Uani 1 1 d .
C13 C 0.19330(14) 0.02618(12) 0.55886(12) 0.0174(4) Uani 1 1 d .
C14 C 0.27552(15) -0.00101(12) 0.60166(13) 0.0218(4) Uani 1 1 d .
H14 H 0.2755 0.0025 0.6604 0.026 Uiso 1 1 calc R
C15 C 0.35694(15) -0.03299(13) 0.55805(14) 0.0254(4) Uani 1 1 d .
H15 H 0.4124 -0.0514 0.5872 0.031 Uiso 1 1 calc R
C16 C 0.35786(15) -0.03822(13) 0.47228(14) 0.0254(4) Uani 1 1 d .
H16 H 0.4137 -0.0604 0.4428 0.030 Uiso 1 1 calc R
C17 C 0.27705(14) -0.01094(12) 0.42950(13) 0.0217(4) Uani 1 1 d .
H17 H 0.2777 -0.0140 0.3708 0.026 Uiso 1 1 calc R
C18 C 0.19539(14) 0.02082(12) 0.47276(12) 0.0184(4) Uani 1 1 d .
H18 H 0.1401 0.0392 0.4433 0.022 Uiso 1 1 calc R
C19 C 0.27314(13) 0.34832(11) 0.56942(11) 0.0142(4) Uani 1 1 d .
C20 C 0.23676(14) 0.43150(12) 0.60020(11) 0.0165(4) Uani 1 1 d .
C21 C 0.30477(15) 0.50512(12) 0.61048(12) 0.0206(4) Uani 1 1 d .
H21 H 0.2810 0.5603 0.6310 0.025 Uiso 1 1 calc R
C22 C 0.40547(14) 0.50083(12) 0.59195(12) 0.0206(4) Uani 1 1 d .
H22 H 0.4498 0.5522 0.5995 0.025 Uiso 1 1 calc R
C23 C 0.44085(14) 0.42097(12) 0.56235(12) 0.0188(4) Uani 1 1 d .
H23 H 0.5101 0.4183 0.5496 0.023 Uiso 1 1 calc R
C24 C 0.37797(13) 0.34374(11) 0.55052(11) 0.0148(4) Uani 1 1 d .
C25 C 0.42223(14) 0.25692(12) 0.51891(12) 0.0185(4) Uani 1 1 d .
C26 C 0.53737(14) 0.26852(13) 0.50745(15) 0.0280(5) Uani 1 1 d .
H26A H 0.5490 0.3053 0.4674 0.042 Uiso 1 1 calc R
H26B H 0.5622 0.2118 0.4859 0.042 Uiso 1 1 calc R
H26C H 0.5741 0.2958 0.5618 0.042 Uiso 1 1 calc R
C27 C 0.37062(15) 0.21023(13) 0.43230(13) 0.0242(4) Uani 1 1 d .
H27A H 0.2976 0.1981 0.4372 0.036 Uiso 1 1 calc R
H27B H 0.4011 0.1557 0.4124 0.036 Uiso 1 1 calc R
H27C H 0.3803 0.2471 0.3922 0.036 Uiso 1 1 calc R
C28 C 0.41039(15) 0.19919(13) 0.58275(13) 0.0232(4) Uani 1 1 d .
H28A H 0.4481 0.2279 0.6362 0.035 Uiso 1 1 calc R
H28B H 0.4374 0.1435 0.5608 0.035 Uiso 1 1 calc R
H28C H 0.3381 0.1895 0.5918 0.035 Uiso 1 1 calc R
C29 C 0.12423(14) 0.44158(12) 0.61716(12) 0.0201(4) Uani 1 1 d .
C30 C 0.10470(16) 0.53596(13) 0.65582(15) 0.0309(5) Uani 1 1 d .
H30A H 0.1484 0.5573 0.7080 0.046 Uiso 1 1 calc R
H30B H 0.0330 0.5386 0.6682 0.046 Uiso 1 1 calc R
H30C H 0.1203 0.5720 0.6159 0.046 Uiso 1 1 calc R
C31 C 0.06154(14) 0.41557(13) 0.53130(13) 0.0228(4) Uani 1 1 d .
H31A H 0.0783 0.4581 0.4978 0.034 Uiso 1 1 calc R
H31B H -0.0113 0.4139 0.5403 0.034 Uiso 1 1 calc R
H31C H 0.0779 0.3583 0.5013 0.034 Uiso 1 1 calc R
C32 C 0.08581(15) 0.38826(13) 0.67859(12) 0.0239(4) Uani 1 1 d .
H32A H 0.0920 0.3268 0.6551 0.036 Uiso 1 1 calc R
H32B H 0.0142 0.3973 0.6875 0.036 Uiso 1 1 calc R
H32C H 0.1267 0.4067 0.7325 0.036 Uiso 1 1 calc R
C33 C 0.06467(17) 0.21143(16) 0.24674(13) 0.0340(5) Uani 1 1 d .
H33A H 0.1279 0.2485 0.2487 0.051 Uiso 1 1 calc R
H33B H 0.0094 0.2336 0.2173 0.051 Uiso 1 1 calc R
H33C H 0.0742 0.1523 0.2167 0.051 Uiso 1 1 calc R
C34 C -0.21587(14) 0.24112(14) 0.43490(13) 0.0268(5) Uani 1 1 d .
H34A H -0.2473 0.2026 0.4673 0.040 Uiso 1 1 calc R
H34B H -0.2465 0.2257 0.3769 0.040 Uiso 1 1 calc R
H34C H -0.2272 0.3012 0.4605 0.040 Uiso 1 1 calc R
Zn2 Zn 0.568103(16) 0.282522(14) 0.998832(13) 0.01651(5) Uani 1 1 d .
O3 O 0.59564(10) 0.30337(9) 1.11941(8) 0.0237(3) Uani 1 1 d .
O4 O 0.66978(9) 0.22713(8) 0.93602(8) 0.0175(3) Uani 1 1 d .
N3 N 0.41732(11) 0.25113(10) 1.00023(9) 0.0171(3) Uani 1 1 d .
N4 N 0.51148(11) 0.36055(10) 0.92242(9) 0.0177(3) Uani 1 1 d .
C35 C 0.53412(14) 0.27229(13) 1.16591(12) 0.0200(4) Uani 1 1 d .
C36 C 0.43355(14) 0.23885(13) 1.14321(12) 0.0204(4) Uani 1 1 d .
H36 H 0.4004 0.2137 1.1833 0.025 Uiso 1 1 calc R
C37 C 0.37431(14) 0.23763(12) 1.06776(12) 0.0194(4) Uani 1 1 d .
C38 C 0.36673(14) 0.25982(13) 0.92498(12) 0.0190(4) Uani 1 1 d .
C39 C 0.27820(14) 0.21409(13) 0.88444(12) 0.0231(4) Uani 1 1 d .
H39 H 0.2433 0.1727 0.9091 0.028 Uiso 1 1 calc R
C40 C 0.23905(15) 0.22804(14) 0.80708(13) 0.0273(5) Uani 1 1 d .
H40 H 0.1787 0.1950 0.7800 0.033 Uiso 1 1 calc R
C41 C 0.28579(15) 0.28797(14) 0.77002(13) 0.0264(5) Uani 1 1 d .
H41 H 0.2573 0.2972 0.7183 0.032 Uiso 1 1 calc R
C42 C 0.37713(15) 0.33631(13) 0.80931(12) 0.0231(4) Uani 1 1 d .
C43 C 0.41922(14) 0.32022(12) 0.88499(12) 0.0185(4) Uani 1 1 d .
C44 C 0.42953(16) 0.40075(14) 0.77654(13) 0.0264(5) Uani 1 1 d .
H44 H 0.4033 0.4140 0.7260 0.032 Uiso 1 1 calc R
C45 C 0.51763(16) 0.44397(14) 0.81730(13) 0.0271(5) Uani 1 1 d .
H45 H 0.5512 0.4891 0.7967 0.032 Uiso 1 1 calc R
C46 C 0.55888(15) 0.42127(12) 0.89062(12) 0.0211(4) Uani 1 1 d .
C47 C 0.65568(15) 0.46580(12) 0.93578(13) 0.0225(4) Uani 1 1 d .
C48 C 0.73170(17) 0.49777(14) 0.89098(15) 0.0328(5) Uani 1 1 d .
H48 H 0.7220 0.4903 0.8317 0.039 Uiso 1 1 calc R
C49 C 0.82111(18) 0.54035(15) 0.93415(17) 0.0394(6) Uani 1 1 d .
H49 H 0.8727 0.5616 0.9038 0.047 Uiso 1 1 calc R
C50 C 0.83656(18) 0.55234(14) 1.02009(17) 0.0391(6) Uani 1 1 d .
H50 H 0.8980 0.5821 1.0488 0.047 Uiso 1 1 calc R
C51 C 0.76134(16) 0.52046(14) 1.06474(15) 0.0317(5) Uani 1 1 d .
H51 H 0.7717 0.5281 1.1240 0.038 Uiso 1 1 calc R
C52 C 0.67148(16) 0.47761(13) 1.02264(13) 0.0245(4) Uani 1 1 d .
H52 H 0.6204 0.4562 1.0533 0.029 Uiso 1 1 calc R
C53 C 0.57654(16) 0.27865(14) 1.25474(12) 0.0274(5) Uani 1 1 d .
H53A H 0.6472 0.2634 1.2543 0.041 Uiso 1 1 calc R
H53B H 0.5355 0.2387 1.2801 0.041 Uiso 1 1 calc R
H53C H 0.5745 0.3380 1.2876 0.041 Uiso 1 1 calc R
C54 C 0.26040(15) 0.22437(15) 1.07088(13) 0.0284(5) Uani 1 1 d .
H54A H 0.2271 0.2615 1.0391 0.043 Uiso 1 1 calc R
H54B H 0.2429 0.2393 1.1295 0.043 Uiso 1 1 calc R
H54C H 0.2371 0.1637 1.0461 0.043 Uiso 1 1 calc R
C55 C 0.72340(13) 0.15848(12) 0.91973(11) 0.0155(4) Uani 1 1 d .
C56 C 0.82932(13) 0.16676(12) 0.94943(11) 0.0157(4) Uani 1 1 d .
C57 C 0.88235(14) 0.09339(12) 0.93308(12) 0.0192(4) Uani 1 1 d .
H57 H 0.9518 0.0981 0.9538 0.023 Uiso 1 1 calc R
C58 C 0.83881(15) 0.01374(13) 0.88803(12) 0.0224(4) Uani 1 1 d .
H58 H 0.8769 -0.0355 0.8794 0.027 Uiso 1 1 calc R
C59 C 0.73883(15) 0.00709(13) 0.85577(12) 0.0215(4) Uani 1 1 d .
H59 H 0.7093 -0.0473 0.8236 0.026 Uiso 1 1 calc R
C60 C 0.67946(13) 0.07732(12) 0.86868(11) 0.0169(4) Uani 1 1 d .
C61 C 0.56895(14) 0.06564(12) 0.83027(12) 0.0191(4) Uani 1 1 d .
C62 C 0.54382(16) -0.02190(13) 0.76702(13) 0.0270(5) Uani 1 1 d .
H62A H 0.5903 -0.0267 0.7218 0.040 Uiso 1 1 calc R
H62B H 0.4734 -0.0257 0.7431 0.040 Uiso 1 1 calc R
H62C H 0.5518 -0.0691 0.7959 0.040 Uiso 1 1 calc R
C63 C 0.49679(14) 0.06698(13) 0.90107(13) 0.0229(4) Uani 1 1 d .
H63A H 0.4984 0.0130 0.9204 0.034 Uiso 1 1 calc R
H63B H 0.4272 0.0727 0.8799 0.034 Uiso 1 1 calc R
H63C H 0.5188 0.1161 0.9481 0.034 Uiso 1 1 calc R
C64 C 0.54817(15) 0.13548(13) 0.78098(12) 0.0243(4) Uani 1 1 d .
H64A H 0.5644 0.1930 0.8181 0.036 Uiso 1 1 calc R
H64B H 0.4761 0.1288 0.7604 0.036 Uiso 1 1 calc R
H64C H 0.5907 0.1291 0.7331 0.036 Uiso 1 1 calc R
C65 C 0.88400(14) 0.25448(13) 0.99663(12) 0.0196(4) Uani 1 1 d .
C66 C 0.99891(14) 0.24749(14) 1.01461(14) 0.0270(5) Uani 1 1 d .
H66A H 1.0079 0.2050 1.0490 0.040 Uiso 1 1 calc R
H66B H 1.0315 0.3040 1.0449 0.040 Uiso 1 1 calc R
H66C H 1.0302 0.2290 0.9613 0.040 Uiso 1 1 calc R
C67 C 0.87619(15) 0.32150(13) 0.94280(14) 0.0264(5) Uani 1 1 d .
H67A H 0.9103 0.3026 0.8910 0.040 Uiso 1 1 calc R
H67B H 0.9090 0.3775 0.9744 0.040 Uiso 1 1 calc R
H67C H 0.8042 0.3273 0.9286 0.040 Uiso 1 1 calc R
C68 C 0.84066(15) 0.28618(14) 1.08215(13) 0.0278(5) Uani 1 1 d .
H68A H 0.7679 0.2932 1.0736 0.042 Uiso 1 1 calc R
H68B H 0.8767 0.3419 1.1109 0.042 Uiso 1 1 calc R
H68C H 0.8497 0.2437 1.1166 0.042 Uiso 1 1 calc R

loop_
_atom_site_aniso_label
_atom_site_aniso_U_11
_atom_site_aniso_U_22
_atom_site_aniso_U_33
_atom_site_aniso_U_23
_atom_site_aniso_U_13
_atom_site_aniso_U_12
C1S 0.0233(10) 0.0323(12) 0.0271(11) 0.0116(9) 0.0047(8) 0.0043(9)
Cl1 0.0277(3) 0.0437(3) 0.0381(3) 0.0186(3) 0.0007(2) 0.0106(2)
Cl2 0.0474(4) 0.0369(3) 0.0397(3) 0.0025(3) 0.0173(3) 0.0012(3)
C2S 0.0456(14) 0.0311(12) 0.0264(12) 0.0090(10) 0.0119(10) 0.0146(11)
Cl3 0.0413(3) 0.0304(3) 0.0290(3) 0.0083(2) 0.0115(2) 0.0085(2)
Cl4 0.0686(5) 0.0413(4) 0.0561(4) 0.0191(3) 0.0200(4) 0.0301(3)
Zn1 0.01313(10) 0.01651(11) 0.01436(11) 0.00495(8) 0.00149(8) 0.00117(8)
O1 0.0193(7) 0.0339(8) 0.0147(7) 0.0049(6) 0.0021(5) 0.0070(6)
O2 0.0153(6) 0.0137(6) 0.0198(7) 0.0059(5) 0.0010(5) 0.0004(5)
N1 0.0113(7) 0.0140(8) 0.0153(8) 0.0050(6) 0.0021(6) 0.0014(6)
N2 0.0133(7) 0.0154(8) 0.0143(7) 0.0035(6) 0.0009(6) -0.0001(6)
C1 0.0236(10) 0.0222(10) 0.0146(9) 0.0029(8) -0.0009(7) -0.0005(8)
C2 0.0237(10) 0.0190(10) 0.0172(10) 0.0069(8) -0.0032(8) 0.0008(8)
C3 0.0193(9) 0.0140(9) 0.0235(10) 0.0049(8) -0.0005(8) 0.0018(7)
C4 0.0147(9) 0.0183(9) 0.0190(10) 0.0037(8) 0.0035(7) -0.0015(7)
C5 0.0207(10) 0.0199(10) 0.0268(11) 0.0044(8) 0.0060(8) 0.0041(8)
C6 0.0225(10) 0.0274(11) 0.0238(11) 0.0009(9) 0.0110(8) 0.0023(8)
C7 0.0242(10) 0.0289(11) 0.0190(10) 0.0040(9) 0.0080(8) -0.0004(9)
C8 0.0184(9) 0.0218(10) 0.0146(9) 0.0040(8) 0.0010(7) -0.0021(8)
C9 0.0142(8) 0.0161(9) 0.0160(9) 0.0018(7) 0.0019(7) -0.0020(7)
C10 0.0247(10) 0.0297(11) 0.0179(10) 0.0105(9) 0.0016(8) -0.0044(8)
C11 0.0235(10) 0.0235(11) 0.0215(10) 0.0110(8) -0.0013(8) 0.0004(8)
C12 0.0183(9) 0.0153(9) 0.0162(9) 0.0028(7) -0.0009(7) -0.0023(7)
C13 0.0195(9) 0.0114(9) 0.0218(10) 0.0054(8) 0.0005(7) -0.0004(7)
C14 0.0236(10) 0.0187(10) 0.0245(10) 0.0089(8) -0.0017(8) 0.0000(8)
C15 0.0218(10) 0.0199(10) 0.0360(12) 0.0100(9) -0.0037(9) 0.0040(8)
C16 0.0225(10) 0.0188(10) 0.0340(12) 0.0032(9) 0.0048(9) 0.0034(8)
C17 0.0232(10) 0.0171(10) 0.0240(11) 0.0033(8) 0.0029(8) 0.0000(8)
C18 0.0195(9) 0.0146(9) 0.0212(10) 0.0048(8) 0.0004(7) 0.0008(7)
C19 0.0167(9) 0.0136(9) 0.0126(9) 0.0040(7) -0.0002(7) 0.0017(7)
C20 0.0183(9) 0.0171(9) 0.0145(9) 0.0039(7) 0.0012(7) 0.0028(7)
C21 0.0254(10) 0.0142(9) 0.0223(10) 0.0038(8) 0.0021(8) 0.0027(8)
C22 0.0205(10) 0.0149(9) 0.0249(10) 0.0033(8) 0.0017(8) -0.0040(7)
C23 0.0165(9) 0.0185(10) 0.0223(10) 0.0066(8) 0.0028(7) 0.0002(7)
C24 0.0155(9) 0.0132(9) 0.0162(9) 0.0043(7) 0.0014(7) 0.0008(7)
C25 0.0151(9) 0.0160(9) 0.0258(10) 0.0061(8) 0.0048(7) 0.0034(7)
C26 0.0173(10) 0.0202(10) 0.0478(14) 0.0082(10) 0.0093(9) 0.0043(8)
C27 0.0229(10) 0.0216(10) 0.0274(11) 0.0015(9) 0.0082(8) 0.0049(8)
C28 0.0219(10) 0.0180(10) 0.0330(12) 0.0116(9) 0.0026(8) 0.0043(8)
C29 0.0188(9) 0.0153(9) 0.0256(10) 0.0018(8) 0.0025(8) 0.0051(7)
C30 0.0249(11) 0.0236(11) 0.0403(13) -0.0030(10) 0.0053(9) 0.0062(9)
C31 0.0196(10) 0.0185(10) 0.0317(11) 0.0081(9) -0.0015(8) 0.0063(8)
C32 0.0212(10) 0.0283(11) 0.0214(10) 0.0026(9) 0.0047(8) 0.0044(8)
C33 0.0364(13) 0.0503(15) 0.0172(11) 0.0102(10) 0.0021(9) 0.0078(11)
C34 0.0182(10) 0.0330(12) 0.0302(12) 0.0088(10) 0.0001(8) 0.0039(9)
Zn2 0.01410(10) 0.02104(12) 0.01456(11) 0.00384(9) 0.00150(8) 0.00291(9)
O3 0.0192(7) 0.0345(8) 0.0152(7) 0.0018(6) 0.0027(5) 0.0002(6)
O4 0.0166(6) 0.0178(7) 0.0188(7) 0.0042(5) 0.0039(5) 0.0043(5)
N3 0.0116(7) 0.0243(9) 0.0158(8) 0.0052(7) 0.0012(6) 0.0015(6)
N4 0.0179(8) 0.0196(8) 0.0162(8) 0.0046(7) 0.0015(6) 0.0033(6)
C35 0.0241(10) 0.0215(10) 0.0142(9) 0.0010(8) 0.0028(7) 0.0092(8)
C36 0.0233(10) 0.0221(10) 0.0171(10) 0.0059(8) 0.0051(8) 0.0032(8)
C37 0.0194(9) 0.0181(10) 0.0206(10) 0.0030(8) 0.0037(7) 0.0034(7)
C38 0.0172(9) 0.0245(10) 0.0150(9) 0.0025(8) 0.0019(7) 0.0053(8)
C39 0.0191(10) 0.0259(11) 0.0240(11) 0.0053(9) 0.0014(8) 0.0019(8)
C40 0.0190(10) 0.0345(12) 0.0248(11) 0.0016(9) -0.0062(8) 0.0004(9)
C41 0.0251(10) 0.0349(12) 0.0172(10) 0.0021(9) -0.0055(8) 0.0073(9)
C42 0.0244(10) 0.0272(11) 0.0177(10) 0.0038(8) 0.0015(8) 0.0070(8)
C43 0.0189(9) 0.0194(10) 0.0173(9) 0.0030(8) 0.0015(7) 0.0060(7)
C44 0.0314(11) 0.0332(12) 0.0184(10) 0.0116(9) 0.0017(8) 0.0095(9)
C45 0.0313(11) 0.0274(12) 0.0268(11) 0.0137(9) 0.0055(9) 0.0046(9)
C46 0.0220(10) 0.0202(10) 0.0220(10) 0.0055(8) 0.0039(8) 0.0029(8)
C47 0.0229(10) 0.0154(9) 0.0295(11) 0.0062(8) 0.0001(8) 0.0018(8)
C48 0.0340(12) 0.0279(12) 0.0400(13) 0.0163(10) 0.0046(10) -0.0016(10)
C49 0.0345(13) 0.0291(13) 0.0566(17) 0.0168(12) 0.0044(12) -0.0081(10)
C50 0.0306(12) 0.0226(12) 0.0591(17) 0.0037(11) -0.0050(12) -0.0076(10)
C51 0.0318(12) 0.0218(11) 0.0375(13) -0.0005(10) -0.0040(10) 0.0032(9)
C52 0.0259(10) 0.0197(10) 0.0273(11) 0.0038(9) 0.0016(8) 0.0032(8)
C53 0.0306(11) 0.0366(13) 0.0142(10) 0.0030(9) -0.0005(8) 0.0085(10)
C54 0.0211(10) 0.0385(13) 0.0256(11) 0.0069(10) 0.0064(8) -0.0001(9)
C55 0.0167(9) 0.0176(9) 0.0139(9) 0.0064(7) 0.0045(7) 0.0019(7)
C56 0.0160(9) 0.0183(9) 0.0135(9) 0.0049(7) 0.0038(7) -0.0009(7)
C57 0.0151(9) 0.0247(10) 0.0204(10) 0.0088(8) 0.0044(7) 0.0047(8)
C58 0.0242(10) 0.0190(10) 0.0255(11) 0.0050(8) 0.0084(8) 0.0081(8)
C59 0.0250(10) 0.0182(10) 0.0212(10) 0.0030(8) 0.0069(8) 0.0007(8)
C60 0.0169(9) 0.0193(10) 0.0149(9) 0.0045(8) 0.0031(7) 0.0001(7)
C61 0.0191(9) 0.0198(10) 0.0178(10) 0.0041(8) 0.0010(7) -0.0008(7)
C62 0.0271(11) 0.0269(11) 0.0228(11) -0.0007(9) 0.0003(8) -0.0040(9)
C63 0.0195(10) 0.0220(10) 0.0268(11) 0.0047(9) 0.0061(8) -0.0014(8)
C64 0.0222(10) 0.0306(11) 0.0203(10) 0.0081(9) -0.0014(8) 0.0002(9)
C65 0.0117(8) 0.0234(10) 0.0220(10) 0.0019(8) 0.0023(7) -0.0004(7)
C66 0.0159(10) 0.0290(11) 0.0345(12) 0.0060(10) -0.0006(8) -0.0023(8)
C67 0.0227(10) 0.0188(10) 0.0365(12) 0.0056(9) 0.0021(9) -0.0033(8)
C68 0.0198(10) 0.0331(12) 0.0249(11) -0.0032(9) -0.0010(8) -0.0019(9)

loop_
_atom_type_symbol
_atom_type_description
_atom_type_scat_dispersion_real
_atom_type_scat_dispersion_imag
_atom_type_scat_source
C C 0.0033 0.0016 'International Tables Vol C Tables 4.2.6.8 and 6.1.1.4'
H H 0.0000 0.0000 'International Tables Vol C Tables 4.2.6.8 and 6.1.1.4'
N N 0.0061 0.0033 'International Tables Vol C Tables 4.2.6.8 and 6.1.1.4'
O O 0.0106 0.0060 'International Tables Vol C Tables 4.2.6.8 and 6.1.1.4'
Cl Cl 0.1484 0.1585 'International Tables Vol C Tables 4.2.6.8 and 6.1.1.4'
Zn Zn 0.2839 1.4301 'International Tables Vol C Tables 4.2.6.8 and 6.1.1.4'

loop_
_geom_angle_atom_site_label_1
_geom_angle_atom_site_label_2
_geom_angle_atom_site_label_3
_geom_angle
Cl1 C1S Cl2 111.07(12)
Cl1 C1S H1S1 109.4
Cl2 C1S H1S1 109.4
Cl1 C1S H1S2 109.4
Cl2 C1S H1S2 109.4
H1S1 C1S H1S2 108.0
Cl4 C2S Cl3 111.10(12)
Cl4 C2S H2S1 109.4
Cl3 C2S H2S1 109.4
Cl4 C2S H2S2 109.4
Cl3 C2S H2S2 109.4
H2S1 C2S H2S2 108.0
O2 Zn1 O1 112.77(6)
O2 Zn1 N1 129.84(6)
O1 Zn1 N1 95.77(6)
O2 Zn1 N2 105.84(6)
O1 Zn1 N2 131.58(6)
N1 Zn1 N2 80.21(6)
C1 O1 Zn1 120.89(12)
C19 O2 Zn1 145.09(11)
C3 N1 C4 126.78(15)
C3 N1 Zn1 122.97(12)
C4 N1 Zn1 109.71(11)
C12 N2 C9 119.90(15)
C12 N2 Zn1 131.44(12)
C9 N2 Zn1 106.83(11)
O1 C1 C2 127.38(18)
O1 C1 C33 114.28(17)
C2 C1 C33 118.32(17)
C1 C2 C3 128.44(17)
C1 C2 H2 115.8
C3 C2 H2 115.8
N1 C3 C2 121.27(17)
N1 C3 C34 122.39(17)
C2 C3 C34 116.33(17)
C5 C4 N1 128.44(17)
C5 C4 C9 117.66(17)
N1 C4 C9 113.81(15)
C4 C5 C6 121.22(18)
C4 C5 H5 119.4
C6 C5 H5 119.4
C7 C6 C5 121.63(18)
C7 C6 H6 119.2
C5 C6 H6 119.2
C6 C7 C8 119.27(18)
C6 C7 H7 120.4
C8 C7 H7 120.4
C7 C8 C9 119.62(17)
C7 C8 C10 123.68(18)
C9 C8 C10 116.68(17)
N2 C9 C8 121.61(16)
N2 C9 C4 118.13(16)
C8 C9 C4 120.27(16)
C11 C10 C8 120.63(18)
C11 C10 H10 119.7
C8 C10 H10 119.7
C10 C11 C12 119.52(18)
C10 C11 H11 120.2
C12 C11 H11 120.2
N2 C12 C11 121.23(17)
N2 C12 C13 117.40(16)
C11 C12 C13 121.36(17)
C18 C13 C14 118.95(18)
C18 C13 C12 120.39(16)
C14 C13 C12 120.66(17)
C15 C14 C13 119.96(19)
C15 C14 H14 120.0
C13 C14 H14 120.0
C16 C15 C14 120.48(18)
C16 C15 H15 119.8
C14 C15 H15 119.8
C15 C16 C17 119.95(19)
C15 C16 H16 120.0
C17 C16 H16 120.0
C18 C17 C16 119.78(19)
C18 C17 H17 120.1
C16 C17 H17 120.1
C17 C18 C13 120.89(18)
C17 C18 H18 119.6
C13 C18 H18 119.6
O2 C19 C20 121.38(16)
O2 C19 C24 119.47(15)
C20 C19 C24 119.03(16)
C21 C20 C19 118.56(16)
C21 C20 C29 119.53(16)
C19 C20 C29 121.82(16)
C22 C21 C20 122.47(18)
C22 C21 H21 118.8
C20 C21 H21 118.8
C23 C22 C21 119.19(17)
C23 C22 H22 120.4
C21 C22 H22 120.4
C22 C23 C24 122.14(17)
C22 C23 H23 118.9
C24 C23 H23 118.9
C23 C24 C19 118.61(16)
C23 C24 C25 119.68(16)
C19 C24 C25 121.71(15)
C24 C25 C27 110.63(15)
C24 C25 C28 110.73(15)
C27 C25 C28 110.49(16)
C24 C25 C26 112.06(15)
C27 C25 C26 106.43(16)
C28 C25 C26 106.34(16)
C25 C26 H26A 109.5
C25 C26 H26B 109.5
H26A C26 H26B 109.5
C25 C26 H26C 109.5
H26A C26 H26C 109.5
H26B C26 H26C 109.5
C25 C27 H27A 109.5
C25 C27 H27B 109.5
H27A C27 H27B 109.5
C25 C27 H27C 109.5
H27A C27 H27C 109.5
H27B C27 H27C 109.5
C25 C28 H28A 109.5
C25 C28 H28B 109.5
H28A C28 H28B 109.5
C25 C28 H28C 109.5
H28A C28 H28C 109.5
H28B C28 H28C 109.5
C32 C29 C20 112.85(15)
C32 C29 C30 105.99(16)
C20 C29 C30 112.50(16)
C32 C29 C31 111.54(16)
C20 C29 C31 107.30(15)
C30 C29 C31 106.54(16)
C29 C30 H30A 109.5
C29 C30 H30B 109.5
H30A C30 H30B 109.5
C29 C30 H30C 109.5
H30A C30 H30C 109.5
H30B C30 H30C 109.5
C29 C31 H31A 109.5
C29 C31 H31B 109.5
H31A C31 H31B 109.5
C29 C31 H31C 109.5
H31A C31 H31C 109.5
H31B C31 H31C 109.5
C29 C32 H32A 109.5
C29 C32 H32B 109.5
H32A C32 H32B 109.5
C29 C32 H32C 109.5
H32A C32 H32C 109.5
H32B C32 H32C 109.5
C1 C33 H33A 109.5
C1 C33 H33B 109.5
H33A C33 H33B 109.5
C1 C33 H33C 109.5
H33A C33 H33C 109.5
H33B C33 H33C 109.5
C3 C34 H34A 109.5
C3 C34 H34B 109.5
H34A C34 H34B 109.5
C3 C34 H34C 109.5
H34A C34 H34C 109.5
H34B C34 H34C 109.5
O4 Zn2 O3 114.39(6)
O4 Zn2 N3 132.21(6)
O3 Zn2 N3 95.04(6)
O4 Zn2 N4 103.10(6)
O3 Zn2 N4 131.44(6)
N3 Zn2 N4 80.37(6)
C35 O3 Zn2 121.67(12)
C55 O4 Zn2 146.75(11)
C37 N3 C38 126.50(16)
C37 N3 Zn2 123.16(13)
C38 N3 Zn2 109.61(11)
C46 N4 C43 119.65(16)
C46 N4 Zn2 130.64(13)
C43 N4 Zn2 106.76(12)
O3 C35 C36 126.58(18)
O3 C35 C53 114.72(17)
C36 C35 C53 118.61(18)
C35 C36 C37 128.07(18)
C35 C36 H36 116.0
C37 C36 H36 116.0
N3 C37 C36 121.25(17)
N3 C37 C54 122.57(17)
C36 C37 C54 116.12(17)
C39 C38 N3 127.67(18)
C39 C38 C43 118.21(17)
N3 C38 C43 114.00(16)
C38 C39 C40 120.84(19)
C38 C39 H39 119.6
C40 C39 H39 119.6
C41 C40 C39 121.61(19)
C41 C40 H40 119.2
C39 C40 H40 119.2
C40 C41 C42 119.50(19)
C40 C41 H41 120.2
C42 C41 H41 120.2
C43 C42 C44 117.28(18)
C43 C42 C41 119.28(18)
C44 C42 C41 123.44(19)
N4 C43 C42 121.67(17)
N4 C43 C38 117.91(16)
C42 C43 C38 120.41(17)
C45 C44 C42 120.18(19)
C45 C44 H44 119.9
C42 C44 H44 119.9
C44 C45 C46 119.67(19)
C44 C45 H45 120.2
C46 C45 H45 120.2
N4 C46 C45 121.30(18)
N4 C46 C47 117.51(17)
C45 C46 C47 121.18(18)
C52 C47 C48 119.34(19)
C52 C47 C46 120.64(18)
C48 C47 C46 120.01(19)
C49 C48 C47 119.4(2)
C49 C48 H48 120.3
C47 C48 H48 120.3
C50 C49 C48 121.3(2)
C50 C49 H49 119.4
C48 C49 H49 119.4
C49 C50 C51 119.5(2)
C49 C50 H50 120.3
C51 C50 H50 120.3
C52 C51 C50 120.1(2)
C52 C51 H51 120.0
C50 C51 H51 120.0
C51 C52 C47 120.5(2)
C51 C52 H52 119.8
C47 C52 H52 119.8
C35 C53 H53A 109.5
C35 C53 H53B 109.5
H53A C53 H53B 109.5
C35 C53 H53C 109.5
H53A C53 H53C 109.5
H53B C53 H53C 109.5
C37 C54 H54A 109.5
C37 C54 H54B 109.5
H54A C54 H54B 109.5
C37 C54 H54C 109.5
H54A C54 H54C 109.5
H54B C54 H54C 109.5
O4 C55 C60 121.24(16)
O4 C55 C56 119.63(16)
C60 C55 C56 119.01(16)
C57 C56 C55 118.13(17)
C57 C56 C65 120.27(16)
C55 C56 C65 121.59(16)
C58 C57 C56 123.03(18)
C58 C57 H57 118.5
C56 C57 H57 118.5
C59 C58 C57 118.67(18)
C59 C58 H58 120.7
C57 C58 H58 120.7
C58 C59 C60 122.44(19)
C58 C59 H59 118.8
C60 C59 H59 118.8
C59 C60 C55 118.48(17)
C59 C60 C61 119.75(17)
C55 C60 C61 121.75(16)
C60 C61 C63 108.75(15)
C60 C61 C62 112.46(16)
C63 C61 C62 106.67(16)
C60 C61 C64 111.27(15)
C63 C61 C64 111.71(16)
C62 C61 C64 105.89(16)
C61 C62 H62A 109.5
C61 C62 H62B 109.5
H62A C62 H62B 109.5
C61 C62 H62C 109.5
H62A C62 H62C 109.5
H62B C62 H62C 109.5
C61 C63 H63A 109.5
C61 C63 H63B 109.5
H63A C63 H63B 109.5
C61 C63 H63C 109.5
H63A C63 H63C 109.5
H63B C63 H63C 109.5
C61 C64 H64A 109.5
C61 C64 H64B 109.5
H64A C64 H64B 109.5
C61 C64 H64C 109.5
H64A C64 H64C 109.5
H64B C64 H64C 109.5
C67 C65 C68 110.87(17)
C67 C65 C56 110.34(16)
C68 C65 C56 111.09(15)
C67 C65 C66 106.37(16)
C68 C65 C66 106.72(16)
C56 C65 C66 111.31(16)
C65 C66 H66A 109.5
C65 C66 H66B 109.5
H66A C66 H66B 109.5
C65 C66 H66C 109.5
H66A C66 H66C 109.5
H66B C66 H66C 109.5
C65 C67 H67A 109.5
C65 C67 H67B 109.5
H67A C67 H67B 109.5
C65 C67 H67C 109.5
H67A C67 H67C 109.5
H67B C67 H67C 109.5
C65 C68 H68A 109.5
C65 C68 H68B 109.5
H68A C68 H68B 109.5
C65 C68 H68C 109.5
H68A C68 H68C 109.5
H68B C68 H68C 109.5

loop_
_geom_bond_atom_site_label_1
_geom_bond_atom_site_label_2
_geom_bond_distance
C1S Cl1 1.762(2)
C1S Cl2 1.763(2)
C1S H1S1 0.9900
C1S H1S2 0.9900
C2S Cl4 1.763(2)
C2S Cl3 1.768(2)
C2S H2S1 0.9900
C2S H2S2 0.9900
Zn1 O2 1.8869(13)
Zn1 O1 1.9372(15)
Zn1 N1 2.0133(16)
Zn1 N2 2.0994(15)
O1 C1 1.287(2)
O2 C19 1.329(2)
N1 C3 1.322(2)
N1 C4 1.404(2)
N2 C12 1.333(2)
N2 C9 1.373(2)
C1 C2 1.387(3)
C1 C33 1.510(3)
C2 C3 1.420(3)
C2 H2 0.9500
C3 C34 1.509(3)
C4 C5 1.383(3)
C4 C9 1.434(3)
C5 C6 1.410(3)
C5 H5 0.9500
C6 C7 1.363(3)
C6 H6 0.9500
C7 C8 1.414(3)
C7 H7 0.9500
C8 C9 1.417(2)
C8 C10 1.418(3)
C10 C11 1.364(3)
C10 H10 0.9500
C11 C12 1.414(3)
C11 H11 0.9500
C12 C13 1.484(3)
C13 C18 1.393(3)
C13 C14 1.403(3)
C14 C15 1.388(3)
C14 H14 0.9500
C15 C16 1.386(3)
C15 H15 0.9500
C16 C17 1.390(3)
C16 H16 0.9500
C17 C18 1.387(3)
C17 H17 0.9500
C18 H18 0.9500
C19 C20 1.435(2)
C19 C24 1.437(2)
C20 C21 1.395(3)
C20 C29 1.539(3)
C21 C22 1.382(3)
C21 H21 0.9500
C22 C23 1.381(3)
C22 H22 0.9500
C23 C24 1.401(2)
C23 H23 0.9500
C24 C25 1.533(3)
C25 C27 1.539(3)
C25 C28 1.542(3)
C25 C26 1.543(3)
C26 H26A 0.9800
C26 H26B 0.9800
C26 H26C 0.9800
C27 H27A 0.9800
C27 H27B 0.9800
C27 H27C 0.9800
C28 H28A 0.9800
C28 H28B 0.9800
C28 H28C 0.9800
C29 C32 1.535(3)
C29 C30 1.541(3)
C29 C31 1.544(3)
C30 H30A 0.9800
C30 H30B 0.9800
C30 H30C 0.9800
C31 H31A 0.9800
C31 H31B 0.9800
C31 H31C 0.9800
C32 H32A 0.9800
C32 H32B 0.9800
C32 H32C 0.9800
C33 H33A 0.9800
C33 H33B 0.9800
C33 H33C 0.9800
C34 H34A 0.9800
C34 H34B 0.9800
C34 H34C 0.9800
Zn2 O4 1.8861(13)
Zn2 O3 1.9330(15)
Zn2 N3 2.0174(16)
Zn2 N4 2.0918(16)
O3 C35 1.288(2)
O4 C55 1.330(2)
N3 C37 1.321(2)
N3 C38 1.404(2)
N4 C46 1.328(2)
N4 C43 1.376(2)
C35 C36 1.391(3)
C35 C53 1.505(3)
C36 C37 1.417(3)
C36 H36 0.9500
C37 C54 1.507(3)
C38 C39 1.380(3)
C38 C43 1.436(3)
C39 C40 1.408(3)
C39 H39 0.9500
C40 C41 1.367(3)
C40 H40 0.9500
C41 C42 1.419(3)
C41 H41 0.9500
C42 C43 1.410(3)
C42 C44 1.413(3)
C44 C45 1.363(3)
C44 H44 0.9500
C45 C46 1.417(3)
C45 H45 0.9500
C46 C47 1.485(3)
C47 C52 1.391(3)
C47 C48 1.405(3)
C48 C49 1.387(3)
C48 H48 0.9500
C49 C50 1.376(3)
C49 H49 0.9500
C50 C51 1.395(3)
C50 H50 0.9500
C51 C52 1.387(3)
C51 H51 0.9500
C52 H52 0.9500
C53 H53A 0.9800
C53 H53B 0.9800
C53 H53C 0.9800
C54 H54A 0.9800
C54 H54B 0.9800
C54 H54C 0.9800
C55 C60 1.434(3)
C55 C56 1.440(2)
C56 C57 1.388(3)
C56 C65 1.541(3)
C57 C58 1.382(3)
C57 H57 0.9500
C58 C59 1.380(3)
C58 H58 0.9500
C59 C60 1.396(3)
C59 H59 0.9500
C60 C61 1.536(3)
C61 C63 1.537(3)
C61 C62 1.541(3)
C61 C64 1.541(3)
C62 H62A 0.9800
C62 H62B 0.9800
C62 H62C 0.9800
C63 H63A 0.9800
C63 H63B 0.9800
C63 H63C 0.9800
C64 H64A 0.9800
C64 H64B 0.9800
C64 H64C 0.9800
C65 C67 1.531(3)
C65 C68 1.535(3)
C65 C66 1.544(3)
C66 H66A 0.9800
C66 H66B 0.9800
C66 H66C 0.9800
C67 H67A 0.9800
C67 H67B 0.9800
C67 H67C 0.9800
C68 H68A 0.9800
C68 H68B 0.9800
C68 H68C 0.9800

loop_
_geom_torsion_atom_site_label_1
_geom_torsion_atom_site_label_2
_geom_torsion_atom_site_label_3
_geom_torsion_atom_site_label_4
_geom_torsion
O2 Zn1 O1 C1 -119.51(14)
N1 Zn1 O1 C1 18.29(15)
N2 Zn1 O1 C1 100.32(15)
O1 Zn1 O2 C19 45.0(2)
N1 Zn1 O2 C19 -74.5(2)
N2 Zn1 O2 C19 -164.92(19)
O2 Zn1 N1 C3 114.75(14)
O1 Zn1 N1 C3 -11.48(15)
N2 Zn1 N1 C3 -142.73(15)
O2 Zn1 N1 C4 -73.15(13)
O1 Zn1 N1 C4 160.62(12)
N2 Zn1 N1 C4 29.37(11)
O2 Zn1 N2 C12 -62.17(17)
O1 Zn1 N2 C12 79.97(18)
N1 Zn1 N2 C12 169.02(17)
O2 Zn1 N2 C9 101.97(12)
O1 Zn1 N2 C9 -115.89(12)
N1 Zn1 N2 C9 -26.84(11)
Zn1 O1 C1 C2 -14.0(3)
Zn1 O1 C1 C33 167.37(14)
O1 C1 C2 C3 -4.2(3)
C33 C1 C2 C3 174.4(2)
C4 N1 C3 C2 -171.54(17)
Zn1 N1 C3 C2 -0.8(2)
C4 N1 C3 C34 7.3(3)
Zn1 N1 C3 C34 178.03(14)
C1 C2 C3 N1 12.3(3)
C1 C2 C3 C34 -166.6(2)
C3 N1 C4 C5 -38.7(3)
Zn1 N1 C4 C5 149.57(17)
C3 N1 C4 C9 144.91(18)
Zn1 N1 C4 C9 -26.81(18)
N1 C4 C5 C6 -179.78(18)
C9 C4 C5 C6 -3.5(3)
C4 C5 C6 C7 -1.2(3)
C5 C6 C7 C8 2.6(3)
C6 C7 C8 C9 0.7(3)
C6 C7 C8 C10 -177.79(19)
C12 N2 C9 C8 6.5(3)
Zn1 N2 C9 C8 -159.79(14)
C12 N2 C9 C4 -173.32(16)
Zn1 N2 C9 C4 20.35(19)
C7 C8 C9 N2 174.72(17)
C10 C8 C9 N2 -6.7(3)
C7 C8 C9 C4 -5.4(3)
C10 C8 C9 C4 173.15(17)
C5 C4 C9 N2 -173.38(17)
N1 C4 C9 N2 3.4(2)
C5 C4 C9 C8 6.8(3)
N1 C4 C9 C8 -176.44(16)
C7 C8 C10 C11 -179.81(19)
C9 C8 C10 C11 1.7(3)
C8 C10 C11 C12 3.4(3)
C9 N2 C12 C11 -1.2(3)
Zn1 N2 C12 C11 161.25(14)
C9 N2 C12 C13 177.54(16)
Zn1 N2 C12 C13 -20.0(2)
C10 C11 C12 N2 -3.8(3)
C10 C11 C12 C13 177.57(18)
N2 C12 C13 C18 -32.1(3)
C11 C12 C13 C18 146.60(18)
N2 C12 C13 C14 148.80(17)
C11 C12 C13 C14 -32.5(3)
C18 C13 C14 C15 -0.3(3)
C12 C13 C14 C15 178.79(18)
C13 C14 C15 C16 0.1(3)
C14 C15 C16 C17 0.3(3)
C15 C16 C17 C18 -0.5(3)
C16 C17 C18 C13 0.3(3)
C14 C13 C18 C17 0.1(3)
C12 C13 C18 C17 -178.99(17)
Zn1 O2 C19 C20 72.6(3)
Zn1 O2 C19 C24 -111.3(2)
O2 C19 C20 C21 176.28(16)
C24 C19 C20 C21 0.1(3)
O2 C19 C20 C29 -7.2(3)
C24 C19 C20 C29 176.65(16)
C19 C20 C21 C22 0.2(3)
C29 C20 C21 C22 -176.42(18)
C20 C21 C22 C23 -0.2(3)
C21 C22 C23 C24 -0.1(3)
C22 C23 C24 C19 0.4(3)
C22 C23 C24 C25 -178.94(17)
O2 C19 C24 C23 -176.64(16)
C20 C19 C24 C23 -0.4(3)
O2 C19 C24 C25 2.7(3)
C20 C19 C24 C25 178.92(16)
C23 C24 C25 C27 -116.31(19)
C19 C24 C25 C27 64.4(2)
C23 C24 C25 C28 120.85(18)
C19 C24 C25 C28 -58.5(2)
C23 C24 C25 C26 2.3(2)
C19 C24 C25 C26 -177.05(17)
C21 C20 C29 C32 -127.51(18)
C19 C20 C29 C32 56.0(2)
C21 C20 C29 C30 -7.6(2)
C19 C20 C29 C30 175.89(17)
C21 C20 C29 C31 109.22(19)
C19 C20 C29 C31 -67.3(2)
O4 Zn2 O3 C35 -121.33(14)
N3 Zn2 O3 C35 19.99(15)
N4 Zn2 O3 C35 101.59(15)
O3 Zn2 O4 C55 57.3(2)
N3 Zn2 O4 C55 -65.5(2)
N4 Zn2 O4 C55 -154.3(2)
O4 Zn2 N3 C37 119.26(15)
O3 Zn2 N3 C37 -10.52(16)
N4 Zn2 N3 C37 -141.74(16)
O4 Zn2 N3 C38 -70.00(15)
O3 Zn2 N3 C38 160.22(12)
N4 Zn2 N3 C38 29.00(12)
O4 Zn2 N4 C46 -56.20(18)
O3 Zn2 N4 C46 84.25(18)
N3 Zn2 N4 C46 172.48(18)
O4 Zn2 N4 C43 103.73(12)
O3 Zn2 N4 C43 -115.82(12)
N3 Zn2 N4 C43 -27.59(12)
Zn2 O3 C35 C36 -15.8(3)
Zn2 O3 C35 C53 167.89(13)
O3 C35 C36 C37 -5.5(3)
C53 C35 C36 C37 170.77(19)
C38 N3 C37 C36 -173.39(18)
Zn2 N3 C37 C36 -4.3(3)
C38 N3 C37 C54 3.6(3)
Zn2 N3 C37 C54 172.77(15)
C35 C36 C37 N3 16.4(3)
C35 C36 C37 C54 -160.8(2)
C37 N3 C38 C39 -39.1(3)
Zn2 N3 C38 C39 150.51(17)
C37 N3 C38 C43 145.03(19)
Zn2 N3 C38 C43 -25.32(19)
N3 C38 C39 C40 -177.36(18)
C43 C38 C39 C40 -1.7(3)
C38 C39 C40 C41 -1.1(3)
C39 C40 C41 C42 1.3(3)
C40 C41 C42 C43 1.4(3)
C40 C41 C42 C44 -178.7(2)
C46 N4 C43 C42 5.4(3)
Zn2 N4 C43 C42 -157.16(15)
C46 N4 C43 C38 -175.29(17)
Zn2 N4 C43 C38 22.14(19)
C44 C42 C43 N4 -4.9(3)
C41 C42 C43 N4 175.09(18)
C44 C42 C43 C38 175.85(18)
C41 C42 C43 C38 -4.2(3)
C39 C38 C43 N4 -174.99(17)
N3 C38 C43 N4 1.3(2)
C39 C38 C43 C42 4.3(3)
N3 C38 C43 C42 -179.42(17)
C43 C42 C44 C45 0.7(3)
C41 C42 C44 C45 -179.3(2)
C42 C44 C45 C46 2.8(3)
C43 N4 C46 C45 -1.7(3)
Zn2 N4 C46 C45 156.10(15)
C43 N4 C46 C47 177.07(16)
Zn2 N4 C46 C47 -25.1(3)
C44 C45 C46 N4 -2.4(3)
C44 C45 C46 C47 178.87(19)
N4 C46 C47 C52 -30.9(3)
C45 C46 C47 C52 147.9(2)
N4 C46 C47 C48 150.21(19)
C45 C46 C47 C48 -31.0(3)
C52 C47 C48 C49 0.1(3)
C46 C47 C48 C49 179.1(2)
C47 C48 C49 C50 -0.4(4)
C48 C49 C50 C51 0.6(4)
C49 C50 C51 C52 -0.5(3)
C50 C51 C52 C47 0.2(3)
C48 C47 C52 C51 0.0(3)
C46 C47 C52 C51 -178.96(18)
Zn2 O4 C55 C60 76.6(3)
Zn2 O4 C55 C56 -107.2(2)
O4 C55 C56 C57 178.48(15)
C60 C55 C56 C57 -5.3(2)
O4 C55 C56 C65 -2.7(3)
C60 C55 C56 C65 173.55(16)
C55 C56 C57 C58 1.6(3)
C65 C56 C57 C58 -177.20(17)
C56 C57 C58 C59 1.8(3)
C57 C58 C59 C60 -1.6(3)
C58 C59 C60 C55 -2.1(3)
C58 C59 C60 C61 179.42(18)
O4 C55 C60 C59 -178.31(16)
C56 C55 C60 C59 5.5(3)
O4 C55 C60 C61 0.1(3)
C56 C55 C60 C61 -176.07(16)
C59 C60 C61 C63 107.33(19)
C55 C60 C61 C63 -71.1(2)
C59 C60 C61 C62 -10.6(2)
C55 C60 C61 C62 171.00(16)
C59 C60 C61 C64 -129.20(18)
C55 C60 C61 C64 52.4(2)
C57 C56 C65 C67 121.70(18)
C55 C56 C65 C67 -57.1(2)
C57 C56 C65 C68 -114.93(19)
C55 C56 C65 C68 66.3(2)
C57 C56 C65 C66 3.8(2)
C55 C56 C65 C66 -174.95(16)
